data_7031203
loop_
_publ_author_name
'Kreider-Mueller, Ava'
'Rong, Yi'
'Owen, Jonathan S.'
'Parkin, Gerard'

_publ_section_title
;
 Molecular structures of
 tris(2-mercapto-1-tert-butylimidazolyl)hydroborato and
 tris(2-mercapto-1-adamantylimidazolyl)hydroborato sodium complexes:
 analysis of [Tm(R)] ligand coordination modes and conformations.
;
_journal_issue 28
_journal_name_full 'Dalton transactions (Cambridge, England : 2003)'
_journal_page_first 10852
_journal_page_last 10865
_journal_paper_doi 10.1039/c4dt01271b
_journal_volume 43
_journal_year 2014
_chemical_formula_sum 'C37 H66 B N6 Na O4 S3'
_chemical_formula_weight 788.94
_chemical_name_systematic
; 
 ? 
;
_space_group_IT_number 19
_symmetry_cell_setting orthorhombic
_symmetry_space_group_name_Hall 'P 2ac 2ab'
_symmetry_space_group_name_H-M 'P 21 21 21'
_atom_sites_solution_hydrogens geom
_atom_sites_solution_primary direct
_atom_sites_solution_secondary difmap
_audit_creation_method SHELXL-97
_cell_angle_alpha 90.00
_cell_angle_beta 90.00
_cell_angle_gamma 90.00
_cell_formula_units_Z 4
_cell_length_a 10.2154(10)
_cell_length_b 11.6483(12)
_cell_length_c 36.498(4)
_cell_measurement_reflns_used 9058
_cell_measurement_temperature 150(2)
_cell_measurement_theta_max 27.93
_cell_measurement_theta_min 2.28
_cell_volume 4343.0(8)
_computing_cell_refinement 'Bruker SAINT'
_computing_data_collection 'Bruker APEX2'
_computing_data_reduction 'Bruker SAINT'
_computing_molecular_graphics 'Bruker SHELXTL'
_computing_publication_material 'Bruker SHELXTL'
_computing_structure_refinement 'SHELXL-97 (Sheldrick, 2008)'
_computing_structure_solution 'SHELXS-97 (Sheldrick, 2008)'
_diffrn_ambient_temperature 150(2)
_diffrn_measured_fraction_theta_full 0.999
_diffrn_measured_fraction_theta_max 0.999
_diffrn_measurement_device_type 'Bruker APEX-II CCD'
_diffrn_measurement_method '\f and \w scans'
_diffrn_radiation_monochromator graphite
_diffrn_radiation_source 'fine-focus sealed tube'
_diffrn_radiation_type MoK\a
_diffrn_radiation_wavelength 0.71073
_diffrn_reflns_av_R_equivalents 0.0711
_diffrn_reflns_av_sigmaI/netI 0.0523
_diffrn_reflns_limit_h_max 13
_diffrn_reflns_limit_h_min -13
_diffrn_reflns_limit_k_max 15
_diffrn_reflns_limit_k_min -15
_diffrn_reflns_limit_l_max 48
_diffrn_reflns_limit_l_min -48
_diffrn_reflns_number 60218
_diffrn_reflns_theta_full 28.28
_diffrn_reflns_theta_max 28.28
_diffrn_reflns_theta_min 1.84
_exptl_absorpt_coefficient_mu 0.224
_exptl_absorpt_correction_T_max 0.9779
_exptl_absorpt_correction_T_min 0.9157
_exptl_absorpt_correction_type empirical
_exptl_absorpt_process_details sadabs
_exptl_crystal_colour colorless
_exptl_crystal_density_diffrn 1.207
_exptl_crystal_density_method 'not measured'
_exptl_crystal_description block
_exptl_crystal_F_000 1704
_exptl_crystal_size_max 0.40
_exptl_crystal_size_mid 0.20
_exptl_crystal_size_min 0.10
_refine_diff_density_max 0.467
_refine_diff_density_min -0.422
_refine_diff_density_rms 0.058
_refine_ls_abs_structure_details 'Flack H D (1983), Acta Cryst. A39, 876-881'
_refine_ls_abs_structure_Flack 0.49(7)
_refine_ls_extinction_method none
_refine_ls_goodness_of_fit_ref 1.016
_refine_ls_hydrogen_treatment mixed
_refine_ls_matrix_type full
_refine_ls_number_parameters 483
_refine_ls_number_reflns 10802
_refine_ls_number_restraints 0
_refine_ls_restrained_S_all 1.016
_refine_ls_R_factor_all 0.0763
_refine_ls_R_factor_gt 0.0573
_refine_ls_shift/su_max 0.001
_refine_ls_shift/su_mean 0.000
_refine_ls_structure_factor_coef Fsqd
_refine_ls_weighting_details 'calc w=1/[\s^2^(Fo^2^)+(0.0580P)^2^+2.9974P] where P=(Fo^2^+2Fc^2^)/3'
_refine_ls_weighting_scheme calc
_refine_ls_wR_factor_gt 0.1278
_refine_ls_wR_factor_ref 0.1379
_reflns_number_gt 8607
_reflns_number_total 10802
_reflns_threshold_expression >2sigma(I)
_cod_data_source_file c4dt01271b2.cif
_cod_data_source_block tmnats10
_cod_depositor_comments
;
The following automatic conversions were performed:

'_symmetry_cell_setting' value 'Orthorhombic' changed to
'orthorhombic' according to
/usr/data/users/saulius/crontab/automatic-downloads/rss-feeds/RSC/lib/dictionaries/cif_core.dic
dictionary named 'cif_core.dic' version 2.4.2 from 2011-04-26.

Automatic conversion script
Id: cif_fix_values 2281 2013-09-26 08:29:07Z andrius 

 Adding full bibliography for 7031202--7031203.cif.
;
_cod_original_cell_volume 4342.9(8)
_cod_original_sg_symbol_H-M P2(1)2(1)2(1)
_cod_database_code 7031203

loop_
_symmetry_equiv_pos_as_xyz
'x, y, z'
'-x+1/2, -y, z+1/2'
'-x, y+1/2, -z+1/2'
'x+1/2, -y+1/2, -z'

loop_
_atom_site_label
_atom_site_type_symbol
_atom_site_fract_x
_atom_site_fract_y
_atom_site_fract_z
_atom_site_U_iso_or_equiv
_atom_site_adp_type
_atom_site_occupancy
_atom_site_symmetry_multiplicity
_atom_site_calc_flag
_atom_site_refinement_flags
Na Na 0.45222(12) 0.90663(11) 0.15053(3) 0.0337(3) Uani 1 1 d .
B B 0.7585(3) 0.8641(3) 0.13173(8) 0.0232(6) Uani 1 1 d .
H H 0.666(3) 0.848(3) 0.1459(8) 0.025(8) Uiso 1 1 d .
O1 O 0.2847(3) 1.0340(2) 0.13501(7) 0.0472(6) Uani 1 1 d .
O2 O 0.3455(2) 0.7276(2) 0.14091(6) 0.0386(5) Uani 1 1 d .
O3 O 0.4199(2) 0.88642(19) 0.21568(6) 0.0363(5) Uani 1 1 d .
O4 O 0.9899(4) 1.3054(3) 0.02328(10) 0.0973(14) Uani 1 1 d .
S1 S 0.62987(8) 1.08496(7) 0.17290(2) 0.03453(18) Uani 1 1 d .
S2 S 0.53408(8) 0.87199(8) 0.07024(2) 0.03592(19) Uani 1 1 d .
S3 S 0.76394(7) 0.63386(6) 0.18015(2) 0.02981(16) Uani 1 1 d .
N11 N 0.7787(2) 0.99015(19) 0.11936(6) 0.0223(5) Uani 1 1 d .
N12 N 0.7865(3) 1.1779(2) 0.11893(7) 0.0272(5) Uani 1 1 d .
N21 N 0.7622(2) 0.78732(19) 0.09680(6) 0.0226(5) Uani 1 1 d .
N22 N 0.7025(2) 0.7008(2) 0.04625(7) 0.0266(5) Uani 1 1 d .
N31 N 0.8744(2) 0.83149(19) 0.15714(6) 0.0241(5) Uani 1 1 d .
N32 N 0.9962(2) 0.7417(2) 0.19746(6) 0.0248(5) Uani 1 1 d .
C11 C 0.7342(3) 1.0855(2) 0.13653(7) 0.0243(5) Uani 1 1 d .
C12 C 0.8588(3) 1.0235(3) 0.09084(8) 0.0291(6) Uani 1 1 d .
H12A H 0.9027 0.9735 0.0743 0.035 Uiso 1 1 calc R
C13 C 0.8640(3) 1.1386(3) 0.09038(8) 0.0306(6) Uani 1 1 d .
H13A H 0.9120 1.1846 0.0736 0.037 Uiso 1 1 calc R
C14 C 0.7718(3) 1.3021(2) 0.12963(9) 0.0313(7) Uani 1 1 d .
C15 C 0.6311(4) 1.3385(3) 0.12518(10) 0.0452(9) Uani 1 1 d .
H15A H 0.5747 1.2885 0.1399 0.068 Uiso 1 1 calc R
H15B H 0.6060 1.3326 0.0993 0.068 Uiso 1 1 calc R
H15C H 0.6210 1.4181 0.1334 0.068 Uiso 1 1 calc R
C16 C 0.8182(4) 1.3168(3) 0.16890(9) 0.0382(8) Uani 1 1 d .
H16A H 0.7623 1.2718 0.1853 0.057 Uiso 1 1 calc R
H16B H 0.8135 1.3981 0.1757 0.057 Uiso 1 1 calc R
H16C H 0.9089 1.2901 0.1710 0.057 Uiso 1 1 calc R
C17 C 0.8576(4) 1.3757(3) 0.10473(10) 0.0479(9) Uani 1 1 d .
H17A H 0.8292 1.3665 0.0793 0.072 Uiso 1 1 calc R
H17B H 0.9490 1.3514 0.1071 0.072 Uiso 1 1 calc R
H17C H 0.8497 1.4565 0.1119 0.072 Uiso 1 1 calc R
C21 C 0.6680(3) 0.7843(2) 0.07077(8) 0.0249(6) Uani 1 1 d .
C22 C 0.8550(3) 0.7062(3) 0.08871(8) 0.0298(6) Uani 1 1 d .
H22A H 0.9312 0.6901 0.1027 0.036 Uiso 1 1 calc R
C23 C 0.8197(3) 0.6532(3) 0.05749(8) 0.0293(6) Uani 1 1 d .
H23A H 0.8667 0.5940 0.0454 0.035 Uiso 1 1 calc R
C24 C 0.6308(3) 0.6664(3) 0.01239(9) 0.0401(8) Uani 1 1 d .
C25 C 0.4970(4) 0.6202(4) 0.02331(12) 0.0668(14) Uani 1 1 d .
H25A H 0.4467 0.6810 0.0354 0.100 Uiso 1 1 calc R
H25B H 0.5080 0.5555 0.0402 0.100 Uiso 1 1 calc R
H25C H 0.4502 0.5943 0.0014 0.100 Uiso 1 1 calc R
C26 C 0.7073(4) 0.5710(4) -0.00660(10) 0.0541(11) Uani 1 1 d .
H26A H 0.7926 0.6005 -0.0145 0.081 Uiso 1 1 calc R
H26B H 0.6582 0.5442 -0.0280 0.081 Uiso 1 1 calc R
H26C H 0.7201 0.5071 0.0105 0.081 Uiso 1 1 calc R
C27 C 0.6216(4) 0.7681(4) -0.01330(10) 0.0563(11) Uani 1 1 d .
H27A H 0.5693 0.8288 -0.0018 0.084 Uiso 1 1 calc R
H27B H 0.5799 0.7442 -0.0362 0.084 Uiso 1 1 calc R
H27C H 0.7097 0.7973 -0.0185 0.084 Uiso 1 1 calc R
C31 C 0.8802(3) 0.7364(2) 0.17854(8) 0.0240(6) Uani 1 1 d .
C32 C 0.9857(3) 0.8959(2) 0.16296(8) 0.0301(7) Uani 1 1 d .
H32A H 1.0060 0.9667 0.1514 0.036 Uiso 1 1 calc R
C33 C 1.0602(3) 0.8420(3) 0.18765(8) 0.0324(7) Uani 1 1 d .
H33A H 1.1422 0.8678 0.1968 0.039 Uiso 1 1 calc R
C34 C 1.0441(3) 0.6594(3) 0.22604(8) 0.0292(6) Uani 1 1 d .
C35 C 0.9513(4) 0.6635(3) 0.25847(9) 0.0428(8) Uani 1 1 d .
H35A H 0.8639 0.6390 0.2507 0.064 Uiso 1 1 calc R
H35B H 0.9469 0.7421 0.2679 0.064 Uiso 1 1 calc R
H35C H 0.9831 0.6120 0.2778 0.064 Uiso 1 1 calc R
C36 C 1.1803(3) 0.6968(3) 0.23834(10) 0.0422(8) Uani 1 1 d .
H36A H 1.2399 0.6959 0.2173 0.063 Uiso 1 1 calc R
H36B H 1.2126 0.6439 0.2572 0.063 Uiso 1 1 calc R
H36C H 1.1759 0.7747 0.2485 0.063 Uiso 1 1 calc R
C37 C 1.0552(4) 0.5403(3) 0.21012(11) 0.0490(10) Uani 1 1 d .
H37A H 0.9684 0.5136 0.2025 0.074 Uiso 1 1 calc R
H37B H 1.0908 0.4880 0.2287 0.074 Uiso 1 1 calc R
H37C H 1.1137 0.5419 0.1888 0.074 Uiso 1 1 calc R
C41 C 0.2706(7) 1.0762(6) 0.09948(13) 0.109(3) Uani 1 1 d .
H41A H 0.1958 1.0382 0.0872 0.131 Uiso 1 1 calc R
H41B H 0.3507 1.0607 0.0851 0.131 Uiso 1 1 calc R
C42 C 0.2473(7) 1.2021(5) 0.10183(16) 0.0936(19) Uani 1 1 d .
H42A H 0.1829 1.2278 0.0833 0.112 Uiso 1 1 calc R
H42B H 0.3296 1.2459 0.0987 0.112 Uiso 1 1 calc R
C43 C 0.1942(7) 1.2140(4) 0.13996(16) 0.098(2) Uani 1 1 d .
H43A H 0.2155 1.2902 0.1504 0.118 Uiso 1 1 calc R
H43B H 0.0980 1.2033 0.1403 0.118 Uiso 1 1 calc R
C44 C 0.2586(5) 1.1247(4) 0.15966(12) 0.0590(11) Uani 1 1 d .
H44B H 0.3414 1.1537 0.1703 0.071 Uiso 1 1 calc R
H44A H 0.2021 1.0972 0.1799 0.071 Uiso 1 1 calc R
C51 C 0.4282(4) 0.6302(3) 0.13542(11) 0.0471(9) Uani 1 1 d .
H51A H 0.4773 0.6120 0.1581 0.057 Uiso 1 1 calc R
H51B H 0.4914 0.6448 0.1154 0.057 Uiso 1 1 calc R
C52 C 0.3378(4) 0.5333(3) 0.12550(14) 0.0577(11) Uani 1 1 d .
H52A H 0.3126 0.4887 0.1475 0.069 Uiso 1 1 calc R
H52B H 0.3793 0.4810 0.1076 0.069 Uiso 1 1 calc R
C53 C 0.2210(4) 0.5924(3) 0.10904(11) 0.0528(10) Uani 1 1 d .
H53A H 0.1399 0.5699 0.1220 0.063 Uiso 1 1 calc R
H53B H 0.2119 0.5721 0.0828 0.063 Uiso 1 1 calc R
C54 C 0.2459(4) 0.7194(3) 0.11338(10) 0.0425(8) Uani 1 1 d .
H54A H 0.2763 0.7534 0.0900 0.051 Uiso 1 1 calc R
H54B H 0.1653 0.7597 0.1213 0.051 Uiso 1 1 calc R
C61 C 0.4076(4) 0.9755(3) 0.24237(10) 0.0436(9) Uani 1 1 d .
H61A H 0.3199 0.9728 0.2538 0.052 Uiso 1 1 calc R
H61B H 0.4191 1.0515 0.2307 0.052 Uiso 1 1 calc R
C62 C 0.5120(5) 0.9563(4) 0.27080(11) 0.0601(12) Uani 1 1 d .
H62A H 0.5693 1.0245 0.2730 0.072 Uiso 1 1 calc R
H62B H 0.4724 0.9402 0.2950 0.072 Uiso 1 1 calc R
C63 C 0.5876(7) 0.8552(5) 0.25742(18) 0.114(3) Uani 1 1 d .
H63A H 0.6723 0.8799 0.2468 0.137 Uiso 1 1 calc R
H63B H 0.6048 0.8009 0.2777 0.137 Uiso 1 1 calc R
C64 C 0.5075(4) 0.8028(4) 0.23003(12) 0.0570(11) Uani 1 1 d .
H64A H 0.5631 0.7718 0.2101 0.068 Uiso 1 1 calc R
H64B H 0.4574 0.7384 0.2409 0.068 Uiso 1 1 calc R
C71 C 1.0276(7) 1.2424(7) -0.0075(2) 0.126(3) Uani 1 1 d .
H71B H 0.9579 1.2456 -0.0264 0.151 Uiso 1 1 calc R
H71A H 1.0417 1.1611 -0.0008 0.151 Uiso 1 1 calc R
C72 C 1.1447(8) 1.2898(7) -0.0216(2) 0.162(4) Uani 1 1 d .
H72A H 1.1322 1.3134 -0.0474 0.195 Uiso 1 1 calc R
H72B H 1.2160 1.2323 -0.0206 0.195 Uiso 1 1 calc R
C73 C 1.1782(5) 1.3909(4) 0.00132(16) 0.0743(14) Uani 1 1 d .
H73A H 1.2501 1.3734 0.0186 0.089 Uiso 1 1 calc R
H73B H 1.2029 1.4579 -0.0139 0.089 Uiso 1 1 calc R
C74 C 1.0545(6) 1.4103(4) 0.02050(16) 0.0887(19) Uani 1 1 d .
H74A H 1.0714 1.4420 0.0452 0.106 Uiso 1 1 calc R
H74B H 1.0001 1.4658 0.0067 0.106 Uiso 1 1 calc R

loop_
_atom_site_aniso_label
_atom_site_aniso_U_11
_atom_site_aniso_U_22
_atom_site_aniso_U_33
_atom_site_aniso_U_23
_atom_site_aniso_U_13
_atom_site_aniso_U_12
Na 0.0303(6) 0.0326(6) 0.0381(7) -0.0074(5) 0.0027(5) -0.0007(5)
B 0.0245(15) 0.0224(14) 0.0227(14) -0.0006(12) 0.0006(12) 0.0011(13)
O1 0.0433(14) 0.0413(13) 0.0570(16) -0.0129(12) 0.0002(12) 0.0118(11)
O2 0.0399(13) 0.0387(13) 0.0371(12) -0.0088(10) -0.0084(11) -0.0039(10)
O3 0.0393(12) 0.0349(12) 0.0346(12) -0.0097(10) 0.0036(9) -0.0018(10)
O4 0.127(3) 0.081(3) 0.084(2) -0.013(2) 0.054(3) -0.038(2)
S1 0.0392(4) 0.0289(4) 0.0355(4) -0.0105(3) 0.0109(3) -0.0091(3)
S2 0.0303(4) 0.0463(5) 0.0312(4) -0.0046(4) -0.0056(3) 0.0147(4)
S3 0.0274(3) 0.0229(3) 0.0391(4) 0.0035(3) -0.0046(3) -0.0067(3)
N11 0.0237(12) 0.0183(10) 0.0248(12) 0.0011(9) -0.0010(10) -0.0009(9)
N12 0.0309(13) 0.0227(11) 0.0281(13) 0.0015(10) -0.0008(10) -0.0008(10)
N21 0.0246(12) 0.0200(10) 0.0233(11) -0.0014(9) -0.0004(10) 0.0013(9)
N22 0.0266(13) 0.0305(13) 0.0226(12) -0.0044(10) -0.0009(10) 0.0006(10)
N31 0.0239(12) 0.0242(11) 0.0242(11) 0.0021(9) -0.0026(10) -0.0062(10)
N32 0.0270(12) 0.0241(12) 0.0234(12) 0.0048(9) -0.0029(10) -0.0037(10)
C11 0.0267(14) 0.0207(12) 0.0255(13) -0.0011(11) -0.0033(11) -0.0009(12)
C12 0.0346(17) 0.0273(14) 0.0254(15) 0.0033(12) 0.0039(13) 0.0012(13)
C13 0.0374(16) 0.0268(14) 0.0276(14) 0.0044(12) 0.0031(13) 0.0002(14)
C14 0.0392(17) 0.0184(13) 0.0364(17) 0.0002(12) -0.0029(14) -0.0019(13)
C15 0.051(2) 0.0332(17) 0.051(2) -0.0074(16) -0.0084(18) 0.0149(16)
C16 0.051(2) 0.0239(15) 0.0394(18) -0.0014(13) -0.0094(16) -0.0077(14)
C17 0.072(3) 0.0242(15) 0.048(2) 0.0062(15) 0.0065(19) -0.0036(18)
C21 0.0249(14) 0.0269(14) 0.0230(13) 0.0011(11) -0.0002(11) 0.0000(11)
C22 0.0286(15) 0.0319(15) 0.0290(15) -0.0033(12) 0.0024(13) 0.0059(13)
C23 0.0283(15) 0.0313(16) 0.0283(15) -0.0035(12) 0.0030(12) 0.0061(12)
C24 0.0321(17) 0.058(2) 0.0303(16) -0.0144(15) -0.0047(14) 0.0024(16)
C25 0.039(2) 0.097(4) 0.064(3) -0.047(3) 0.0105(19) -0.027(2)
C26 0.055(2) 0.070(3) 0.0372(19) -0.0281(19) -0.0016(17) 0.005(2)
C27 0.054(2) 0.087(3) 0.0280(18) -0.0045(19) -0.0120(17) 0.019(2)
C31 0.0235(13) 0.0230(13) 0.0256(14) -0.0004(11) 0.0003(12) -0.0006(11)
C32 0.0359(16) 0.0252(15) 0.0292(15) 0.0058(11) -0.0026(12) -0.0109(12)
C33 0.0320(16) 0.0329(16) 0.0323(16) 0.0053(13) -0.0068(13) -0.0122(13)
C34 0.0291(15) 0.0303(15) 0.0281(14) 0.0072(12) -0.0068(12) -0.0026(12)
C35 0.044(2) 0.057(2) 0.0272(16) 0.0138(15) -0.0013(14) -0.0047(17)
C36 0.0346(18) 0.051(2) 0.0414(19) 0.0091(16) -0.0127(15) -0.0065(16)
C37 0.058(2) 0.0369(19) 0.052(2) -0.0025(17) -0.0152(19) 0.0133(18)
C41 0.150(6) 0.135(5) 0.042(3) -0.018(3) -0.007(3) 0.094(5)
C42 0.105(5) 0.100(4) 0.076(4) 0.028(3) 0.002(3) 0.029(4)
C43 0.155(6) 0.056(3) 0.084(4) -0.004(3) 0.011(4) 0.045(4)
C44 0.065(3) 0.056(2) 0.057(2) -0.010(2) 0.012(2) 0.015(2)
C51 0.047(2) 0.0369(18) 0.058(2) 0.0021(18) -0.0188(17) 0.0011(17)
C52 0.051(2) 0.038(2) 0.084(3) -0.007(2) -0.003(2) -0.0044(18)
C53 0.052(2) 0.053(2) 0.053(2) -0.0026(19) -0.0126(19) -0.016(2)
C54 0.0346(19) 0.045(2) 0.048(2) -0.0113(16) -0.0118(16) 0.0056(15)
C61 0.055(2) 0.0354(18) 0.041(2) -0.0103(15) 0.0081(17) 0.0052(16)
C62 0.084(3) 0.048(2) 0.048(2) -0.0106(18) -0.013(2) 0.001(2)
C63 0.151(6) 0.083(4) 0.108(5) -0.032(4) -0.079(4) 0.060(4)
C64 0.046(2) 0.052(2) 0.072(3) -0.018(2) -0.007(2) 0.0160(19)
C71 0.121(6) 0.130(6) 0.128(6) -0.071(5) 0.068(5) -0.060(5)
C72 0.145(7) 0.139(7) 0.203(9) -0.108(7) 0.108(7) -0.074(6)
C73 0.057(3) 0.068(3) 0.098(4) -0.008(3) 0.014(3) -0.003(2)
C74 0.129(5) 0.048(3) 0.089(4) -0.006(3) 0.058(4) -0.018(3)

loop_
_atom_type_symbol
_atom_type_description
_atom_type_scat_dispersion_real
_atom_type_scat_dispersion_imag
_atom_type_scat_source
C C 0.0033 0.0016 'International Tables Vol C Tables 4.2.6.8 and 6.1.1.4'
H H 0.0000 0.0000 'International Tables Vol C Tables 4.2.6.8 and 6.1.1.4'
B B 0.0013 0.0007 'International Tables Vol C Tables 4.2.6.8 and 6.1.1.4'
N N 0.0061 0.0033 'International Tables Vol C Tables 4.2.6.8 and 6.1.1.4'
O O 0.0106 0.0060 'International Tables Vol C Tables 4.2.6.8 and 6.1.1.4'
Na Na 0.0362 0.0249 'International Tables Vol C Tables 4.2.6.8 and 6.1.1.4'
S S 0.1246 0.1234 'International Tables Vol C Tables 4.2.6.8 and 6.1.1.4'

loop_
_geom_angle_atom_site_label_1
_geom_angle_atom_site_label_2
_geom_angle_atom_site_label_3
_geom_angle
O1 Na O2 100.70(10)
O1 Na O3 101.58(10)
O2 Na O3 89.84(9)
O1 Na S1 94.15(8)
O2 Na S1 164.54(8)
O3 Na S1 82.93(6)
O1 Na S2 92.96(8)
O2 Na S2 82.47(7)
O3 Na S2 164.61(8)
S1 Na S2 101.18(4)
N11 B N31 107.7(2)
N11 B N21 107.6(2)
N31 B N21 109.3(2)
C41 O1 C44 108.0(3)
C41 O1 Na 121.7(3)
C44 O1 Na 117.3(2)
C51 O2 C54 105.6(2)
C51 O2 Na 116.5(2)
C54 O2 Na 119.1(2)
C64 O3 C61 107.5(3)
C64 O3 Na 110.1(2)
C61 O3 Na 127.8(2)
C74 O4 C71 105.8(4)
C11 S1 Na 100.14(10)
C21 S2 Na 106.59(11)
C11 N11 C12 108.5(2)
C11 N11 B 126.7(2)
C12 N11 B 124.4(2)
C11 N12 C13 108.5(2)
C11 N12 C14 126.7(2)
C13 N12 C14 124.7(2)
C21 N21 C22 108.9(2)
C21 N21 B 124.9(2)
C22 N21 B 126.1(2)
C21 N22 C23 108.3(2)
C21 N22 C24 127.3(3)
C23 N22 C24 124.3(2)
C31 N31 C32 108.6(2)
C31 N31 B 125.3(2)
C32 N31 B 126.1(2)
C31 N32 C33 108.4(2)
C31 N32 C34 127.1(2)
C33 N32 C34 124.4(2)
N11 C11 N12 107.4(2)
N11 C11 S1 124.6(2)
N12 C11 S1 128.0(2)
C13 C12 N11 108.3(3)
C12 C13 N12 107.3(3)
N12 C14 C15 109.7(3)
N12 C14 C16 108.7(2)
C15 C14 C16 111.6(3)
N12 C14 C17 109.1(3)
C15 C14 C17 109.0(3)
C16 C14 C17 108.6(3)
N21 C21 N22 107.1(2)
N21 C21 S2 124.2(2)
N22 C21 S2 128.7(2)
C23 C22 N21 108.2(3)
C22 C23 N22 107.5(3)
N22 C24 C27 109.5(3)
N22 C24 C25 108.6(3)
C27 C24 C25 112.5(3)
N22 C24 C26 108.7(3)
C27 C24 C26 108.7(3)
C25 C24 C26 108.8(3)
N31 C31 N32 106.9(2)
N31 C31 S3 124.6(2)
N32 C31 S3 128.5(2)
C33 C32 N31 108.6(3)
C32 C33 N32 107.5(3)
N32 C34 C37 110.2(2)
N32 C34 C35 108.6(2)
C37 C34 C35 112.1(3)
N32 C34 C36 108.6(2)
C37 C34 C36 107.9(3)
C35 C34 C36 109.4(3)
O1 C41 C42 108.1(4)
C41 C42 C43 101.7(4)
C44 C43 C42 103.5(4)
O1 C44 C43 108.2(4)
O2 C51 C52 105.5(3)
C51 C52 C53 103.9(3)
C52 C53 C54 105.9(3)
O2 C54 C53 104.9(3)
O3 C61 C62 107.5(3)
C63 C62 C61 105.0(3)
C64 C63 C62 105.7(4)
O3 C64 C63 108.9(3)
O4 C71 C72 108.7(5)
C71 C72 C73 107.4(5)
C74 C73 C72 101.1(5)
O4 C74 C73 108.0(4)

loop_
_geom_bond_atom_site_label_1
_geom_bond_atom_site_label_2
_geom_bond_distance
Na O1 2.334(3)
Na O2 2.380(3)
Na O3 2.412(3)
Na S1 2.8767(14)
Na S2 3.0739(15)
B N11 1.550(4)
B N31 1.551(4)
B N21 1.558(4)
O1 C41 1.394(6)
O1 C44 1.413(4)
O2 C51 1.428(4)
O2 C54 1.433(4)
O3 C64 1.423(5)
O3 C61 1.428(4)
O4 C74 1.392(6)
O4 C71 1.397(6)
S1 C11 1.703(3)
S2 C21 1.707(3)
S3 C31 1.685(3)
N11 C11 1.353(4)
N11 C12 1.380(4)
N12 C11 1.363(4)
N12 C13 1.387(4)
N12 C14 1.507(4)
N21 C21 1.353(4)
N21 C22 1.370(4)
N22 C21 1.368(4)
N22 C23 1.381(4)
N22 C24 1.491(4)
N31 C31 1.357(3)
N31 C32 1.378(4)
N32 C31 1.373(4)
N32 C33 1.386(4)
N32 C34 1.499(4)
C12 C13 1.342(4)
C14 C15 1.507(5)
C14 C16 1.520(4)
C14 C17 1.526(5)
C22 C23 1.345(4)
C24 C27 1.515(6)
C24 C25 1.523(5)
C24 C26 1.524(5)
C32 C33 1.336(4)
C34 C37 1.508(5)
C34 C35 1.518(4)
C34 C36 1.525(4)
C41 C42 1.488(8)
C42 C43 1.500(8)
C43 C44 1.425(7)
C51 C52 1.503(5)
C52 C53 1.503(6)
C53 C54 1.509(5)
C61 C62 1.505(6)
C62 C63 1.490(7)
C63 C64 1.429(6)
C71 C72 1.414(8)
C72 C73 1.485(8)
C73 C74 1.462(7)
